data_7019941
loop_
_publ_author_name
'Chen, Kai'
'Dong, Da-Peng'
'Sun, Zhen-Gang'
'Jiao, Cheng-Qi'
'Li, Chao'
'Wang, Cheng-Lin'
'Zhu, Yan-Yu'
'Zhao, Yan'
'Zhu, Jiang'
'Sun, Shou-Hui'
'Zheng, Ming-Jing'
'Tian, Hui'
'Chu, Wei'

_publ_section_title
;
 A series of novel lanthanide carboxyphosphonates with a 3D framework
 structure: synthesis, structure, and luminescent and magnetic properties.
;
_journal_issue 36
_journal_name_full 'Dalton transactions (Cambridge, England : 2003)'
_journal_page_first 10948
_journal_page_last 10956
_journal_paper_doi 10.1039/c2dt30363a
_journal_volume 41
_journal_year 2012
_chemical_formula_sum 'C37 H61 La3 N3 O31 P3'
_chemical_formula_weight 1553.53
_chemical_name_systematic
;
?
;
_space_group_IT_number 2
_symmetry_cell_setting triclinic
_symmetry_space_group_name_Hall '-P 1'
_symmetry_space_group_name_H-M 'P -1'
_atom_sites_solution_hydrogens geom
_atom_sites_solution_primary direct
_atom_sites_solution_secondary difmap
_audit_creation_method SHELXL-97
_cell_angle_alpha 106.787(2)
_cell_angle_beta 117.059(2)
_cell_angle_gamma 103.1950(10)
_cell_formula_units_Z 2
_cell_length_a 15.2688(15)
_cell_length_b 15.3552(16)
_cell_length_c 15.403(3)
_cell_measurement_reflns_used 3411
_cell_measurement_temperature 293(2)
_cell_measurement_theta_max 26.92
_cell_measurement_theta_min 2.68
_cell_volume 2791.6(7)
_computing_cell_refinement 'Bruker SMART'
_computing_data_collection 'Bruker SMART'
_computing_data_reduction 'Bruker SHELXTL'
_computing_molecular_graphics 'Bruker SHELXTL'
_computing_publication_material 'Bruker SHELXTL'
_computing_structure_refinement 'SHELXL-97 (Sheldrick, 1997)'
_computing_structure_solution 'SHELXS-97 (Sheldrick, 1990)'
_diffrn_ambient_temperature 293(2)
_diffrn_measured_fraction_theta_full 0.973
_diffrn_measured_fraction_theta_max 0.973
_diffrn_measurement_device_type 'Smart Apex II CCD'
_diffrn_measurement_method 'omega scans'
_diffrn_radiation_monochromator graphite
_diffrn_radiation_source 'fine-focus sealed tube'
_diffrn_radiation_type MoK\a
_diffrn_radiation_wavelength 0.71073
_diffrn_reflns_av_R_equivalents 0.0335
_diffrn_reflns_av_sigmaI/netI 0.0788
_diffrn_reflns_limit_h_max 19
_diffrn_reflns_limit_h_min -10
_diffrn_reflns_limit_k_max 19
_diffrn_reflns_limit_k_min -19
_diffrn_reflns_limit_l_max 10
_diffrn_reflns_limit_l_min -19
_diffrn_reflns_number 15835
_diffrn_reflns_theta_full 26.50
_diffrn_reflns_theta_max 26.50
_diffrn_reflns_theta_min 2.22
_diffrn_standards_decay_% 0
_diffrn_standards_interval_count 0
_diffrn_standards_interval_time 0
_diffrn_standards_number 0
_exptl_absorpt_coefficient_mu 2.433
_exptl_absorpt_correction_T_max 0.7491
_exptl_absorpt_correction_T_min 0.6444
_exptl_absorpt_correction_type empirical
_exptl_absorpt_process_details sadabs
_exptl_crystal_colour colorless
_exptl_crystal_density_diffrn 1.848
_exptl_crystal_density_method 'not measured'
_exptl_crystal_description block
_exptl_crystal_F_000 1536
_exptl_crystal_size_max 0.20
_exptl_crystal_size_mid 0.14
_exptl_crystal_size_min 0.13
_refine_diff_density_max 1.995
_refine_diff_density_min -5.092
_refine_diff_density_rms 0.265
_refine_ls_extinction_method none
_refine_ls_goodness_of_fit_ref 1.025
_refine_ls_hydrogen_treatment constr
_refine_ls_matrix_type full
_refine_ls_number_parameters 694
_refine_ls_number_reflns 11253
_refine_ls_number_restraints 3421
_refine_ls_restrained_S_all 1.094
_refine_ls_R_factor_all 0.0948
_refine_ls_R_factor_gt 0.0700
_refine_ls_shift/su_max 0.001
_refine_ls_shift/su_mean 0.000
_refine_ls_structure_factor_coef Fsqd
_refine_ls_weighting_details 'calc w=1/[\s^2^(Fo^2^)+(0.0955P)^2^+50.1940P] where P=(Fo^2^+2Fc^2^)/3'
_refine_ls_weighting_scheme calc
_refine_ls_wR_factor_gt 0.1802
_refine_ls_wR_factor_ref 0.2004
_reflns_number_gt 8385
_reflns_number_total 11253
_reflns_threshold_expression >2sigma(I)
_cod_data_source_file c2dt30363a.txt
_cod_data_source_block szg166
_cod_depositor_comments
;
The following automatic conversions were performed:

'_symmetry_cell_setting' value 'Triclinic' changed to 'triclinic'
according to /home/saulius/struct/CIF-dictionaries/cif_core.dic
dictionary named 'cif_core.dic' version 2.4.1 from 2010-06-29.

Automatic conversion script
Id: cif_fix_values 1891 2012-01-12 08:04:46Z andrius 
;
_cod_original_cell_volume 2791.6(6)
_cod_original_sg_symbol_H-M 'P-1 '
_cod_database_code 7019941

loop_
_symmetry_equiv_pos_as_xyz
'x, y, z'
'-x, -y, -z'

loop_
_atom_site_label
_atom_site_type_symbol
_atom_site_fract_x
_atom_site_fract_y
_atom_site_fract_z
_atom_site_U_iso_or_equiv
_atom_site_adp_type
_atom_site_occupancy
_atom_site_symmetry_multiplicity
_atom_site_calc_flag
_atom_site_refinement_flags
La1 La 0.05702(5) 0.19746(4) 0.36576(5) 0.01471(16) Uani 1 1 d .
La2 La 0.32161(5) 0.18393(4) 0.61665(5) 0.01515(17) Uani 1 1 d .
La3 La -0.08488(5) 0.14639(5) 0.56324(5) 0.01552(17) Uani 1 1 d .
P1 P 0.1259(2) 0.0168(2) 0.3090(2) 0.0172(6) Uani 1 1 d .
P2 P 0.1967(2) 0.3066(2) 0.6756(2) 0.0171(6) Uani 1 1 d .
P3 P -0.1175(2) -0.0251(2) 0.3561(2) 0.0138(5) Uani 1 1 d .
O1 O 0.0236(7) 0.0253(7) 0.2338(8) 0.0319(14) Uani 1 1 d U
O2 O 0.1867(7) 0.1083(7) 0.4215(8) 0.0309(14) Uani 1 1 d U
O3 O 0.1138(7) -0.0810(7) 0.3150(8) 0.0315(14) Uani 1 1 d U
O4 O 0.7125(8) 0.0967(7) 0.4612(8) 0.0377(15) Uani 1 1 d U
O5 O 0.6353(7) -0.0447(7) 0.4608(8) 0.0325(14) Uani 1 1 d U
O6 O 0.2792(7) 0.2777(7) 0.7498(8) 0.0305(14) Uani 1 1 d U
O7 O 0.1753(7) 0.2560(7) 0.5624(8) 0.0317(14) Uani 1 1 d U
O8 O 0.0969(7) 0.2926(7) 0.6772(8) 0.0321(14) Uani 1 1 d U
O9 O 0.1304(8) 0.7432(7) 0.5311(8) 0.0353(15) Uani 1 1 d U
O10 O -0.0034(7) 0.6781(7) 0.5495(8) 0.0317(14) Uani 1 1 d U
O11 O -0.0571(7) 0.0889(7) 0.4026(8) 0.0294(13) Uani 1 1 d U
O12 O -0.0469(7) -0.0803(7) 0.3712(8) 0.0314(14) Uani 1 1 d U
O13 O -0.1822(7) -0.0391(7) 0.4072(8) 0.0294(13) Uani 1 1 d U
O14 O -0.2766(12) -0.5072(10) -0.1117(13) 0.085(3) Uani 1 1 d U
H21A H -0.2933 -0.5247 -0.1767 0.103 Uiso 1 1 d RU
O15 O -0.4198(11) -0.5319(10) -0.1030(12) 0.075(3) Uani 1 1 d U
O16 O 0.5251(8) 0.2721(7) 0.7920(9) 0.0409(16) Uani 1 1 d U
O17 O 0.4166(8) 0.1407(7) 0.7755(8) 0.0389(15) Uani 1 1 d U
O18 O 0.9639(8) 0.2345(7) 1.1956(9) 0.0403(16) Uani 1 1 d U
O19 O 0.8516(8) 0.1408(7) 1.2166(9) 0.0409(16) Uani 1 1 d U
O20 O 0.4070(8) 0.3612(7) 0.6407(8) 0.0384(15) Uani 1 1 d U
O21 O 0.4439(8) 0.2493(7) 0.5558(8) 0.0382(15) Uani 1 1 d U
O22 O 0.7980(8) 0.7412(7) 0.6757(8) 0.0376(15) Uani 1 1 d U
O23 O 0.8161(8) 0.6246(7) 0.5722(8) 0.0381(15) Uani 1 1 d U
O24 O -0.0968(9) 0.2821(8) 0.6954(9) 0.050(2) Uani 1 1 d U
H24C H -0.0380 0.3350 0.7338 0.076 Uiso 1 1 d RU
H24D H -0.1493 0.2948 0.6587 0.076 Uiso 1 1 d RU
O1W O 0.4784(9) 0.8081(9) 0.8126(10) 0.0600(18) Uani 1 1 d U
H1WA H 0.4505 0.8450 0.7890 0.090 Uiso 1 1 d RU
H1WB H 0.4878 0.8193 0.8743 0.090 Uiso 1 1 d RU
O2W O 0.3356(8) 0.9028(8) 0.7559(9) 0.0473(17) Uani 1 1 d U
H2WA H 0.2928 0.9238 0.7186 0.071 Uiso 1 1 d RU
H2WB H 0.3415 0.9178 0.8166 0.071 Uiso 1 1 d RU
O3W O 0.9102(13) 0.9836(13) 0.0182(13) 0.099(4) Uani 1 1 d U
H3WC H 0.9375 1.0259 0.0834 0.119 Uiso 1 1 d RU
H3WB H 0.8873 0.9244 0.0110 0.149 Uiso 1 1 d RU
O4W O 0.7197(10) 0.9401(9) 0.9418(10) 0.0627(18) Uani 1 1 d U
H4WA H 0.6611 0.9412 0.9337 0.094 Uiso 1 1 d RU
H4WB H 0.7300 0.9587 0.8991 0.094 Uiso 1 1 d RU
O5W O 0.9445(9) 0.4921(9) 0.7489(10) 0.0630(18) Uani 1 1 d U
H5WA H 0.8907 0.5038 0.7132 0.094 Uiso 1 1 d RU
H5WB H 0.9297 0.4588 0.7797 0.094 Uiso 1 1 d RU
O6W O 0.7361(10) 0.3068(9) 0.7478(10) 0.0647(18) Uani 1 1 d U
H6WA H 0.6782 0.3117 0.7085 0.097 Uiso 1 1 d RU
H6WB H 0.7207 0.2576 0.7611 0.097 Uiso 1 1 d RU
O7W O 0.9144(10) 0.2966(9) 0.8831(10) 0.0655(19) Uani 1 1 d U
H7WC H 0.9661 0.3489 0.9413 0.079 Uiso 1 1 d RU
H7WB H 0.9074 0.2460 0.8958 0.098 Uiso 1 1 d RU
N1 N 0.3210(7) 0.0403(7) 0.3233(8) 0.019(2) Uani 1 1 d .
H3C H 0.3376 0.0549 0.3914 0.022 Uiso 1 1 d RU
N2 N 0.2116(7) 0.4865(7) 0.6638(8) 0.019(2) Uani 1 1 d .
H2C H 0.1587 0.4378 0.5958 0.022 Uiso 1 1 d RU
N3 N -0.2480(8) -0.1817(7) 0.1408(8) 0.024(2) Uani 1 1 d .
H1C H -0.2542 -0.2141 0.1794 0.028 Uiso 1 1 d RU
C1 C 0.2112(9) 0.0405(10) 0.2585(10) 0.025(2) Uani 1 1 d U
H28A H 0.1728 -0.0101 0.1834 0.030 Uiso 1 1 calc RU
H28B H 0.2221 0.1051 0.2582 0.030 Uiso 1 1 calc RU
C2 C 0.4050(9) 0.1183(9) 0.3319(11) 0.027(2) Uani 1 1 d U
H30A H 0.4049 0.1829 0.3631 0.033 Uiso 1 1 calc RU
H30B H 0.3891 0.1044 0.2594 0.033 Uiso 1 1 calc RU
C3 C 0.5173(10) 0.1227(9) 0.4035(11) 0.026(2) Uani 1 1 d U
H32A H 0.5706 0.1727 0.4050 0.031 Uiso 1 1 calc RU
H32B H 0.5360 0.1431 0.4777 0.031 Uiso 1 1 calc RU
C4 C 0.5210(9) 0.0222(9) 0.3617(11) 0.023(2) Uani 1 1 d U
H33A H 0.5085 0.0071 0.2896 0.028 Uiso 1 1 calc RU
C5 C 0.4275(9) -0.0609(9) 0.3446(11) 0.024(2) Uani 1 1 d U
H31A H 0.4251 -0.1255 0.3085 0.029 Uiso 1 1 calc RU
H31B H 0.4418 -0.0524 0.4154 0.029 Uiso 1 1 calc RU
C6 C 0.3183(10) -0.0606(9) 0.2771(11) 0.028(2) Uani 1 1 d U
H29A H 0.2983 -0.0797 0.2026 0.034 Uiso 1 1 calc RU
H29B H 0.2637 -0.1096 0.2752 0.034 Uiso 1 1 calc RU
C7 C 0.6308(9) 0.0247(8) 0.4332(10) 0.020(2) Uani 1 1 d U
C8 C 0.2752(9) 0.4406(8) 0.7279(10) 0.023(2) Uani 1 1 d U
H2A H 0.2993 0.4756 0.8036 0.028 Uiso 1 1 calc RU
H2B H 0.3391 0.4496 0.7258 0.028 Uiso 1 1 calc RU
C9 C 0.1594(10) 0.5308(9) 0.7168(10) 0.024(2) Uani 1 1 d U
H4A H 0.2151 0.5815 0.7913 0.029 Uiso 1 1 calc RU
H4B H 0.1123 0.4786 0.7193 0.029 Uiso 1 1 calc RU
C10 C 0.0935(9) 0.5776(9) 0.6532(10) 0.022(2) Uani 1 1 d U
H6A H 0.0308 0.5246 0.5831 0.026 Uiso 1 1 calc RU
H6B H 0.0674 0.6114 0.6931 0.026 Uiso 1 1 calc RU
C11 C 0.1572(9) 0.6512(9) 0.6344(10) 0.022(2) Uani 1 1 d U
H7A H 0.2142 0.7076 0.7065 0.026 Uiso 1 1 calc RU
C12 C 0.2145(9) 0.6072(9) 0.5868(10) 0.021(2) Uani 1 1 d U
H5A H 0.1611 0.5546 0.5126 0.026 Uiso 1 1 calc RU
H5B H 0.2620 0.6591 0.5844 0.026 Uiso 1 1 calc RU
C13 C 0.2806(9) 0.5642(9) 0.6558(10) 0.023(2) Uani 1 1 d U
H3A H 0.3150 0.5352 0.6232 0.028 Uiso 1 1 calc RU
H3B H 0.3373 0.6177 0.7285 0.028 Uiso 1 1 calc RU
C14 C 0.0900(9) 0.6947(9) 0.5658(10) 0.022(2) Uani 1 1 d U
C15 C -0.2121(10) -0.0736(9) 0.2073(10) 0.025(2) Uani 1 1 d U
H1A H -0.2758 -0.0616 0.1938 0.030 Uiso 1 1 calc RU
H1B H -0.1776 -0.0354 0.1825 0.030 Uiso 1 1 calc RU
C16 C -0.1671(12) -0.2002(10) 0.1174(11) 0.035(3) Uani 1 1 d U
H23A H -0.0957 -0.1665 0.1851 0.042 Uiso 1 1 calc RU
H23B H -0.1646 -0.1721 0.0692 0.042 Uiso 1 1 calc RU
C17 C -0.1959(13) -0.3101(11) 0.0650(13) 0.047(3) Uani 1 1 d U
H25A H -0.1929 -0.3371 0.1155 0.057 Uiso 1 1 calc RU
H25B H -0.1432 -0.3198 0.0491 0.057 Uiso 1 1 calc RU
C18 C -0.3111(14) -0.3677(12) -0.0423(13) 0.050(3) Uani 1 1 d U
H27A H -0.3091 -0.3450 -0.0950 0.061 Uiso 1 1 calc RU
C19 C -0.3932(14) -0.3419(12) -0.0230(14) 0.054(3) Uani 1 1 d U
H26A H -0.4042 -0.3715 0.0210 0.065 Uiso 1 1 calc RU
H26B H -0.4621 -0.3704 -0.0926 0.065 Uiso 1 1 calc RU
C20 C -0.3547(12) -0.2266(11) 0.0360(12) 0.043(3) Uani 1 1 d U
H24A H -0.3490 -0.1972 -0.0102 0.051 Uiso 1 1 calc RU
H24B H -0.4073 -0.2125 0.0495 0.051 Uiso 1 1 calc RU
C21 C -0.3394(16) -0.4797(14) -0.0897(15) 0.062(4) Uani 1 1 d U
C22 C 0.5093(10) 0.2076(10) 0.8238(11) 0.028(2) Uani 1 1 d U
C23 C 0.6030(10) 0.2066(10) 0.9155(11) 0.031(2) Uani 1 1 d U
C24 C 0.7083(10) 0.2700(10) 0.9622(11) 0.034(2) Uani 1 1 d U
H11A H 0.7220 0.3170 0.9378 0.041 Uiso 1 1 calc RU
C25 C 0.7945(11) 0.2661(11) 1.0441(11) 0.036(3) Uani 1 1 d U
H13A H 0.8649 0.3123 1.0768 0.043 Uiso 1 1 calc RU
C26 C 0.7765(10) 0.1941(10) 1.0776(11) 0.029(2) Uani 1 1 d U
C27 C 0.6712(10) 0.1302(10) 1.0327(11) 0.035(2) Uani 1 1 d U
H37A H 0.6581 0.0853 1.0596 0.042 Uiso 1 1 calc RU
C28 C 0.5843(11) 0.1322(11) 0.9479(11) 0.037(3) Uani 1 1 d U
H12A H 0.5143 0.0842 0.9129 0.044 Uiso 1 1 calc RU
C29 C 0.8710(10) 0.1895(10) 1.1690(11) 0.030(2) Uani 1 1 d U
C30 C 0.4589(11) 0.3370(9) 0.6002(11) 0.030(2) Uani 1 1 d U
C31 C 0.5382(10) 0.4179(9) 0.6049(11) 0.026(2) Uani 1 1 d U
C32 C 0.5507(10) 0.5186(9) 0.6464(11) 0.028(2) Uani 1 1 d U
H18A H 0.5086 0.5352 0.6712 0.033 Uiso 1 1 calc RU
C33 C 0.6262(10) 0.5918(9) 0.6496(11) 0.030(2) Uani 1 1 d U
H19A H 0.6311 0.6567 0.6731 0.036 Uiso 1 1 calc RU
C34 C 0.6938(10) 0.5721(9) 0.6195(11) 0.030(2) Uani 1 1 d U
C35 C 0.6837(11) 0.4727(9) 0.5819(11) 0.031(2) Uani 1 1 d U
H22A H 0.7287 0.4576 0.5607 0.037 Uiso 1 1 calc RU
C36 C 0.6079(10) 0.3970(9) 0.5760(11) 0.030(2) Uani 1 1 d U
H35A H 0.6037 0.3322 0.5527 0.036 Uiso 1 1 calc RU
C37 C 0.7738(10) 0.6498(9) 0.6223(11) 0.026(2) Uani 1 1 d U

loop_
_atom_site_aniso_label
_atom_site_aniso_U_11
_atom_site_aniso_U_22
_atom_site_aniso_U_33
_atom_site_aniso_U_23
_atom_site_aniso_U_13
_atom_site_aniso_U_12
La1 0.0116(3) 0.0165(3) 0.0192(3) 0.0115(3) 0.0083(3) 0.0070(2)
La2 0.0110(3) 0.0164(3) 0.0201(3) 0.0116(3) 0.0078(3) 0.0064(2)
La3 0.0136(3) 0.0162(3) 0.0205(3) 0.0107(3) 0.0097(3) 0.0084(2)
P1 0.0151(13) 0.0211(14) 0.0215(15) 0.0127(12) 0.0113(12) 0.0108(11)
P2 0.0122(13) 0.0151(13) 0.0204(15) 0.0092(11) 0.0061(12) 0.0056(11)
P3 0.0112(12) 0.0146(12) 0.0163(14) 0.0096(11) 0.0063(11) 0.0062(10)
O1 0.033(2) 0.038(2) 0.045(2) 0.0283(18) 0.0283(18) 0.0209(18)
O2 0.033(2) 0.037(2) 0.045(2) 0.0290(18) 0.0285(18) 0.0217(18)
O3 0.033(2) 0.038(2) 0.046(2) 0.0291(18) 0.0288(18) 0.0227(18)
O4 0.034(2) 0.040(2) 0.051(2) 0.0276(19) 0.0257(19) 0.0206(19)
O5 0.033(2) 0.038(2) 0.046(2) 0.0278(19) 0.0273(19) 0.0236(19)
O6 0.034(2) 0.036(2) 0.045(2) 0.0298(18) 0.0277(18) 0.0224(18)
O7 0.033(2) 0.038(2) 0.045(2) 0.0276(18) 0.0282(18) 0.0224(18)
O8 0.034(2) 0.038(2) 0.046(2) 0.0275(19) 0.0298(18) 0.0205(18)
O9 0.036(2) 0.039(2) 0.048(2) 0.030(2) 0.0272(19) 0.0224(19)
O10 0.033(2) 0.037(2) 0.046(2) 0.027(2) 0.0287(19) 0.0236(19)
O11 0.033(2) 0.036(2) 0.044(2) 0.0294(18) 0.0292(18) 0.0214(18)
O12 0.033(2) 0.037(2) 0.045(2) 0.0268(19) 0.0280(18) 0.0241(18)
O13 0.033(2) 0.037(2) 0.044(2) 0.0304(18) 0.0294(18) 0.0203(18)
O14 0.066(4) 0.061(4) 0.075(5) 0.008(4) 0.020(4) 0.016(4)
O15 0.060(4) 0.052(4) 0.070(5) 0.016(4) 0.019(4) 0.010(4)
O16 0.039(2) 0.039(2) 0.050(2) 0.0289(19) 0.0221(19) 0.0194(19)
O17 0.036(2) 0.043(2) 0.048(2) 0.0286(19) 0.0254(19) 0.0182(19)
O18 0.036(2) 0.044(2) 0.049(2) 0.029(2) 0.025(2) 0.020(2)
O19 0.039(2) 0.041(2) 0.049(2) 0.030(2) 0.023(2) 0.018(2)
O20 0.037(2) 0.041(2) 0.050(2) 0.0277(19) 0.0284(19) 0.0177(19)
O21 0.038(2) 0.041(2) 0.049(2) 0.0257(19) 0.0303(19) 0.0176(19)
O22 0.037(2) 0.041(2) 0.049(2) 0.0272(19) 0.0299(18) 0.0183(19)
O23 0.038(2) 0.042(2) 0.048(2) 0.0262(19) 0.0307(18) 0.0170(19)
O24 0.043(3) 0.046(3) 0.057(4) 0.016(3) 0.029(3) 0.020(3)
O1W 0.048(2) 0.051(2) 0.059(2) 0.023(2) 0.019(2) 0.016(2)
O2W 0.043(2) 0.047(2) 0.051(2) 0.027(2) 0.023(2) 0.017(2)
O3W 0.089(6) 0.093(6) 0.066(5) 0.026(5) 0.028(5) 0.008(5)
O4W 0.051(2) 0.053(2) 0.060(2) 0.021(2) 0.020(2) 0.014(2)
O5W 0.050(2) 0.054(2) 0.061(2) 0.020(2) 0.020(2) 0.015(2)
O6W 0.051(2) 0.054(2) 0.061(2) 0.021(2) 0.018(2) 0.015(2)
O7W 0.052(2) 0.056(2) 0.061(2) 0.020(2) 0.020(2) 0.012(2)
N1 0.017(5) 0.029(5) 0.023(5) 0.018(4) 0.014(4) 0.015(4)
N2 0.017(5) 0.014(4) 0.021(5) 0.009(4) 0.007(4) 0.006(4)
N3 0.018(5) 0.030(5) 0.016(5) 0.010(4) 0.007(4) 0.005(4)
C1 0.019(4) 0.037(5) 0.032(5) 0.022(4) 0.017(4) 0.017(4)
C2 0.020(4) 0.031(4) 0.038(4) 0.019(4) 0.017(3) 0.016(3)
C3 0.021(4) 0.025(4) 0.038(4) 0.017(3) 0.017(3) 0.014(3)
C4 0.018(4) 0.023(4) 0.037(4) 0.019(3) 0.017(3) 0.014(3)
C5 0.019(4) 0.022(4) 0.036(4) 0.016(3) 0.016(3) 0.012(3)
C6 0.021(4) 0.029(4) 0.039(4) 0.018(4) 0.016(3) 0.014(3)
C7 0.018(4) 0.021(4) 0.032(5) 0.013(4) 0.019(4) 0.013(3)
C8 0.018(4) 0.022(4) 0.034(5) 0.019(4) 0.012(4) 0.012(4)
C9 0.022(4) 0.024(4) 0.032(4) 0.019(3) 0.016(3) 0.012(3)
C10 0.025(4) 0.025(4) 0.027(4) 0.019(3) 0.016(3) 0.016(3)
C11 0.021(4) 0.024(4) 0.031(4) 0.017(3) 0.017(3) 0.014(3)
C12 0.020(4) 0.026(4) 0.031(4) 0.017(3) 0.020(3) 0.014(3)
C13 0.021(4) 0.023(4) 0.034(4) 0.018(3) 0.017(3) 0.012(3)
C14 0.022(4) 0.022(4) 0.032(5) 0.016(4) 0.016(4) 0.015(4)
C15 0.033(5) 0.031(5) 0.021(4) 0.015(4) 0.018(4) 0.021(4)
C16 0.041(5) 0.038(5) 0.027(4) 0.012(4) 0.021(4) 0.018(4)
C17 0.050(5) 0.042(5) 0.034(4) 0.008(4) 0.017(4) 0.020(4)
C18 0.052(5) 0.042(5) 0.038(5) 0.011(4) 0.017(4) 0.017(4)
C19 0.051(5) 0.043(5) 0.038(5) 0.012(4) 0.011(4) 0.012(4)
C20 0.044(5) 0.040(5) 0.031(5) 0.012(4) 0.015(4) 0.014(4)
C21 0.054(5) 0.054(5) 0.050(5) 0.012(5) 0.018(4) 0.021(5)
C22 0.021(4) 0.036(4) 0.029(4) 0.019(4) 0.011(3) 0.015(3)
C23 0.026(4) 0.037(4) 0.026(4) 0.018(3) 0.010(3) 0.012(3)
C24 0.026(4) 0.036(4) 0.030(4) 0.020(3) 0.006(3) 0.012(3)
C25 0.025(4) 0.039(4) 0.032(4) 0.019(3) 0.006(3) 0.012(3)
C26 0.024(4) 0.036(4) 0.027(4) 0.017(3) 0.012(3) 0.014(3)
C27 0.025(4) 0.039(4) 0.032(4) 0.023(3) 0.006(3) 0.012(3)
C28 0.025(4) 0.041(4) 0.033(4) 0.021(4) 0.007(4) 0.009(4)
C29 0.028(4) 0.034(4) 0.028(4) 0.017(4) 0.012(4) 0.016(4)
C30 0.030(4) 0.025(4) 0.037(4) 0.017(4) 0.019(4) 0.009(3)
C31 0.029(4) 0.026(4) 0.033(4) 0.017(3) 0.024(3) 0.008(3)
C32 0.029(4) 0.026(4) 0.039(4) 0.016(3) 0.025(3) 0.010(3)
C33 0.031(4) 0.024(4) 0.039(4) 0.016(3) 0.021(3) 0.011(3)
C34 0.029(4) 0.026(4) 0.039(4) 0.016(3) 0.023(3) 0.008(3)
C35 0.030(4) 0.026(4) 0.042(4) 0.015(3) 0.024(3) 0.010(3)
C36 0.031(4) 0.024(3) 0.040(4) 0.018(3) 0.024(3) 0.009(3)
C37 0.027(4) 0.020(4) 0.039(4) 0.016(3) 0.022(3) 0.009(3)

loop_
_atom_type_symbol
_atom_type_description
_atom_type_scat_dispersion_real
_atom_type_scat_dispersion_imag
_atom_type_scat_source
C C 0.0033 0.0016 'International Tables Vol C Tables 4.2.6.8 and 6.1.1.4'
H H 0.0000 0.0000 'International Tables Vol C Tables 4.2.6.8 and 6.1.1.4'
N N 0.0061 0.0033 'International Tables Vol C Tables 4.2.6.8 and 6.1.1.4'
O O 0.0106 0.0060 'International Tables Vol C Tables 4.2.6.8 and 6.1.1.4'
P P 0.1023 0.0942 'International Tables Vol C Tables 4.2.6.8 and 6.1.1.4'
La La -0.2871 2.4523 'International Tables Vol C Tables 4.2.6.8 and 6.1.1.4'

loop_
_geom_angle_atom_site_label_1
_geom_angle_atom_site_label_2
_geom_angle_atom_site_label_3
_geom_angle
_geom_angle_site_symmetry_1
_geom_angle_site_symmetry_3
O7 La1 O11 77.1(3) . .
O7 La1 O10 74.7(3) . 2_566
O11 La1 O10 80.9(3) . 2_566
O7 La1 O23 78.6(3) . 2_666
O11 La1 O23 146.0(3) . 2_666
O10 La1 O23 69.9(3) 2_566 2_666
O7 La1 O1 118.8(3) . .
O11 La1 O1 82.3(3) . .
O10 La1 O1 155.2(3) 2_566 .
O23 La1 O1 130.7(3) 2_666 .
O7 La1 O22 100.0(3) . 2_666
O11 La1 O22 158.7(3) . 2_666
O10 La1 O22 119.1(3) 2_566 2_666
O23 La1 O22 50.1(3) 2_666 2_666
O1 La1 O22 80.8(3) . 2_666
O7 La1 O2 65.6(3) . .
O11 La1 O2 87.1(3) . .
O10 La1 O2 140.1(3) 2_566 .
O23 La1 O2 104.1(3) 2_666 .
O1 La1 O2 56.3(3) . .
O22 La1 O2 72.8(3) 2_666 .
O7 La1 O19 138.9(3) . 1_454
O11 La1 O19 71.4(3) . 1_454
O10 La1 O19 74.9(3) 2_566 1_454
O23 La1 O19 115.3(3) 2_666 1_454
O1 La1 O19 82.6(3) . 1_454
O22 La1 O19 118.7(3) 2_666 1_454
O2 La1 O19 136.1(3) . 1_454
O7 La1 O18 150.5(3) . 1_454
O11 La1 O18 120.2(3) . 1_454
O10 La1 O18 84.3(3) 2_566 1_454
O23 La1 O18 74.9(3) 2_666 1_454
O1 La1 O18 88.6(3) . 1_454
O22 La1 O18 72.2(3) 2_666 1_454
O2 La1 O18 133.5(3) . 1_454
O19 La1 O18 48.8(3) 1_454 1_454
O7 La1 C37 89.8(3) . 2_666
O11 La1 C37 166.8(3) . 2_666
O10 La1 C37 94.1(3) 2_566 2_666
O23 La1 C37 24.8(3) 2_666 2_666
O1 La1 C37 106.0(3) . 2_666
O22 La1 C37 25.3(3) 2_666 2_666
O2 La1 C37 89.1(3) . 2_666
O19 La1 C37 119.3(3) 1_454 2_666
O18 La1 C37 71.1(3) 1_454 2_666
O7 La1 C29 152.0(3) . 1_454
O11 La1 C29 96.1(3) . 1_454
O10 La1 C29 77.5(3) 2_566 1_454
O23 La1 C29 94.3(3) 2_666 1_454
O1 La1 C29 86.4(3) . 1_454
O22 La1 C29 95.6(3) 2_666 1_454
O2 La1 C29 141.9(3) . 1_454
O19 La1 C29 24.7(3) 1_454 1_454
O18 La1 C29 24.1(3) 1_454 1_454
C37 La1 C29 94.7(4) 2_666 1_454
O7 La1 P1 92.9(2) . .
O11 La1 P1 85.3(2) . .
O10 La1 P1 163.1(2) 2_566 .
O23 La1 P1 119.5(2) 2_666 .
O1 La1 P1 28.0(2) . .
O22 La1 P1 73.7(2) 2_666 .
O2 La1 P1 28.4(2) . .
O19 La1 P1 109.8(2) 1_454 .
O18 La1 P1 111.2(2) 1_454 .
C37 La1 P1 97.3(2) 2_666 .
C29 La1 P1 113.8(3) 1_454 .
O2 La2 O13 79.1(3) . 2_556
O2 La2 O5 76.6(3) . 2_656
O13 La2 O5 80.4(3) 2_556 2_656
O2 La2 O20 96.6(3) . .
O13 La2 O20 156.0(3) 2_556 .
O5 La2 O20 121.9(3) 2_656 .
O2 La2 O6 119.0(3) . .
O13 La2 O6 79.8(3) 2_556 .
O5 La2 O6 151.6(3) 2_656 .
O20 La2 O6 81.9(3) . .
O2 La2 O21 80.8(3) . .
O13 La2 O21 148.7(3) 2_556 .
O5 La2 O21 71.8(3) 2_656 .
O20 La2 O21 50.3(3) . .
O6 La2 O21 131.2(3) . .
O2 La2 O17 142.6(3) . .
O13 La2 O17 71.8(3) 2_556 .
O5 La2 O17 75.7(3) 2_656 .
O20 La2 O17 119.4(3) . .
O6 La2 O17 78.8(3) . .
O21 La2 O17 113.4(3) . .
O2 La2 O7 65.9(3) . .
O13 La2 O7 86.5(3) 2_556 .
O5 La2 O7 142.0(3) 2_656 .
O20 La2 O7 70.4(3) . .
O6 La2 O7 56.2(3) . .
O21 La2 O7 106.6(3) . .
O17 La2 O7 133.1(3) . .
O2 La2 O16 153.1(3) . .
O13 La2 O16 120.3(3) 2_556 .
O5 La2 O16 87.9(3) 2_656 .
O20 La2 O16 72.9(3) . .
O6 La2 O16 84.7(3) . .
O21 La2 O16 73.5(3) . .
O17 La2 O16 48.6(3) . .
O7 La2 O16 129.0(3) . .
O2 La2 C30 90.3(3) . .
O13 La2 C30 169.3(3) 2_556 .
O5 La2 C30 96.3(3) 2_656 .
O20 La2 C30 25.6(3) . .
O6 La2 C30 106.6(3) . .
O21 La2 C30 24.9(3) . .
O17 La2 C30 117.4(3) . .
O7 La2 C30 90.1(3) . .
O16 La2 C30 69.4(3) . .
O2 La2 C22 156.4(3) . .
O13 La2 C22 96.0(3) 2_556 .
O5 La2 C22 79.8(3) 2_656 .
O20 La2 C22 96.7(3) . .
O6 La2 C22 82.2(3) . .
O21 La2 C22 93.0(3) . .
O17 La2 C22 24.2(3) . .
O7 La2 C22 137.3(3) . .
O16 La2 C22 24.5(3) . .
C30 La2 C22 93.3(4) . .
O2 La2 P2 93.1(2) . .
O13 La2 P2 84.1(2) 2_556 .
O5 La2 P2 162.7(2) 2_656 .
O20 La2 P2 72.5(2) . .
O6 La2 P2 28.1(2) . .
O21 La2 P2 120.8(2) . .
O17 La2 P2 106.5(2) . .
O7 La2 P2 28.3(2) . .
O16 La2 P2 106.6(2) . .
C30 La2 P2 97.6(3) . .
C22 La2 P2 109.4(3) . .
O12 La3 O8 73.9(3) 2_556 .
O12 La3 O3 73.6(3) 2_556 2_556
O8 La3 O3 108.9(3) . 2_556
O12 La3 O4 141.7(3) 2_556 1_455
O8 La3 O4 143.9(3) . 1_455
O3 La3 O4 83.9(3) 2_556 1_455
O12 La3 O9 141.5(3) 2_556 2_566
O8 La3 O9 80.2(3) . 2_566
O3 La3 O9 143.1(3) 2_556 2_566
O4 La3 O9 70.8(3) 1_455 2_566
O12 La3 O24 121.4(3) 2_556 .
O8 La3 O24 74.5(3) . .
O3 La3 O24 72.0(3) 2_556 .
O4 La3 O24 78.1(3) 1_455 .
O9 La3 O24 76.7(3) 2_566 .
O12 La3 O11 77.7(3) 2_556 .
O8 La3 O11 89.7(3) . .
O3 La3 O11 139.2(3) 2_556 .
O4 La3 O11 102.3(3) 1_455 .
O9 La3 O11 74.1(3) 2_566 .
O24 La3 O11 148.8(3) . .
O12 La3 O13 76.8(3) 2_556 .
O8 La3 O13 138.5(3) . .
O3 La3 O13 89.9(3) 2_556 .
O4 La3 O13 72.5(3) 1_455 .
O9 La3 O13 106.8(3) 2_566 .
O24 La3 O13 146.9(3) . .
O11 La3 O13 55.4(3) . .
O12 La3 P3 71.1(2) 2_556 .
O8 La3 P3 112.8(2) . .
O3 La3 P3 113.2(2) 2_556 .
O4 La3 P3 90.9(2) 1_455 .
O9 La3 P3 94.1(2) 2_566 .
O24 La3 P3 167.4(3) . .
O11 La3 P3 28.10(19) . .
O13 La3 P3 27.96(18) . .
O3 P1 O1 118.1(5) . .
O3 P1 O2 113.5(5) . .
O1 P1 O2 106.7(5) . .
O3 P1 C1 108.3(5) . .
O1 P1 C1 104.8(5) . .
O2 P1 C1 104.2(5) . .
O3 P1 La1 140.2(4) . .
O1 P1 La1 52.7(4) . .
O2 P1 La1 54.1(3) . .
C1 P1 La1 111.5(4) . .
O8 P2 O6 116.9(5) . .
O8 P2 O7 115.1(5) . .
O6 P2 O7 106.6(5) . .
O8 P2 C8 108.9(5) . .
O6 P2 C8 102.7(5) . .
O7 P2 C8 105.3(6) . .
O8 P2 La2 141.8(4) . .
O6 P2 La2 52.5(4) . .
O7 P2 La2 54.4(3) . .
C8 P2 La2 109.2(4) . .
O12 P3 O13 113.5(5) . .
O12 P3 O11 114.8(5) . .
O13 P3 O11 105.9(5) . .
O12 P3 C15 106.6(5) . .
O13 P3 C15 109.4(5) . .
O11 P3 C15 106.3(5) . .
O12 P3 La3 121.4(4) . .
O13 P3 La3 53.8(4) . .
O11 P3 La3 53.8(3) . .
C15 P3 La3 132.0(4) . .
P1 O1 La1 99.3(5) . .
P1 O2 La2 147.5(5) . .
P1 O2 La1 97.5(4) . .
La2 O2 La1 113.8(4) . .
P1 O3 La3 132.8(5) . 2_556
C7 O4 La3 136.1(8) . 1_655
C7 O5 La2 125.0(8) . 2_656
P2 O6 La2 99.4(4) . .
P2 O7 La1 148.2(5) . .
P2 O7 La2 97.4(4) . .
La1 O7 La2 113.6(3) . .
P2 O8 La3 131.1(5) . .
C14 O9 La3 136.6(8) . 2_566
C14 O10 La1 126.7(8) . 2_566
P3 O11 La1 134.3(5) . .
P3 O11 La3 98.1(4) . .
La1 O11 La3 127.1(4) . .
P3 O12 La3 167.5(6) . 2_556
P3 O13 La2 136.1(5) . 2_556
P3 O13 La3 98.2(4) . .
La2 O13 La3 125.4(3) 2_556 .
C21 O14 H21A 117.2 . .
C22 O16 La2 93.3(8) . .
C22 O17 La2 97.5(8) . .
C29 O18 La1 94.3(8) . 1_656
C29 O19 La1 94.8(8) . 1_656
C30 O20 La2 93.2(8) . .
C30 O21 La2 93.5(8) . .
C37 O22 La1 92.5(7) . 2_666
C37 O23 La1 96.2(8) . 2_666
La3 O24 H24C 109.3 . .
La3 O24 H24D 109.0 . .
H24C O24 H24D 109.5 . .
H1WA O1W H1WB 109.5 . .
H2WA O2W H2WB 109.5 . .
H3WC O3W H3WB 109.8 . .
H4WA O4W H4WB 109.5 . .
H5WA O5W H5WB 109.5 . .
H6WA O6W H6WB 109.5 . .
H7WC O7W H7WB 109.8 . .
C2 N1 C6 111.8(9) . .
C2 N1 C1 111.0(9) . .
C6 N1 C1 111.5(9) . .
C2 N1 H3C 107.7 . .
C6 N1 H3C 107.1 . .
C1 N1 H3C 107.5 . .
C13 N2 C8 111.7(9) . .
C13 N2 C9 110.2(9) . .
C8 N2 C9 109.4(9) . .
C13 N2 H2C 108.6 . .
C8 N2 H2C 108.6 . .
C9 N2 H2C 108.3 . .
C20 N3 C15 112.7(10) . .
C20 N3 C16 108.7(10) . .
C15 N3 C16 111.9(9) . .
C20 N3 H1C 107.7 . .
C15 N3 H1C 108.0 . .
C16 N3 H1C 107.7 . .
N1 C1 P1 115.1(8) . .
N1 C1 H28A 108.5 . .
P1 C1 H28A 108.5 . .
N1 C1 H28B 108.5 . .
P1 C1 H28B 108.5 . .
H28A C1 H28B 107.5 . .
N1 C2 C3 111.1(10) . .
N1 C2 H30A 109.4 . .
C3 C2 H30A 109.4 . .
N1 C2 H30B 109.4 . .
C3 C2 H30B 109.4 . .
H30A C2 H30B 108.0 . .
C4 C3 C2 111.8(10) . .
C4 C3 H32A 109.2 . .
C2 C3 H32A 109.2 . .
C4 C3 H32B 109.2 . .
C2 C3 H32B 109.2 . .
H32A C3 H32B 107.9 . .
C7 C4 C3 112.5(10) . .
C7 C4 C5 112.9(9) . .
C3 C4 C5 110.2(10) . .
C7 C4 H33A 107.0 . .
C3 C4 H33A 107.0 . .
C5 C4 H33A 107.0 . .
C6 C5 C4 112.9(10) . .
C6 C5 H31A 109.0 . .
C4 C5 H31A 109.0 . .
C6 C5 H31B 109.0 . .
C4 C5 H31B 109.0 . .
H31A C5 H31B 107.8 . .
N1 C6 C5 111.1(10) . .
N1 C6 H29A 109.4 . .
C5 C6 H29A 109.4 . .
N1 C6 H29B 109.4 . .
C5 C6 H29B 109.4 . .
H29A C6 H29B 108.0 . .
O4 C7 O5 123.8(11) . .
O4 C7 C4 117.1(10) . .
O5 C7 C4 119.0(10) . .
N2 C8 P2 112.9(8) . .
N2 C8 H2A 109.0 . .
P2 C8 H2A 109.0 . .
N2 C8 H2B 109.0 . .
P2 C8 H2B 109.0 . .
H2A C8 H2B 107.8 . .
N2 C9 C10 110.8(10) . .
N2 C9 H4A 109.5 . .
C10 C9 H4A 109.5 . .
N2 C9 H4B 109.5 . .
C10 C9 H4B 109.5 . .
H4A C9 H4B 108.1 . .
C11 C10 C9 113.1(10) . .
C11 C10 H6A 109.0 . .
C9 C10 H6A 109.0 . .
C11 C10 H6B 109.0 . .
C9 C10 H6B 109.0 . .
H6A C10 H6B 107.8 . .
C10 C11 C12 111.7(9) . .
C10 C11 C14 113.4(10) . .
C12 C11 C14 111.4(10) . .
C10 C11 H7A 106.6 . .
C12 C11 H7A 106.6 . .
C14 C11 H7A 106.6 . .
C13 C12 C11 110.7(10) . .
C13 C12 H5A 109.5 . .
C11 C12 H5A 109.5 . .
C13 C12 H5B 109.5 . .
C11 C12 H5B 109.5 . .
H5A C12 H5B 108.1 . .
N2 C13 C12 111.2(9) . .
N2 C13 H3A 109.4 . .
C12 C13 H3A 109.4 . .
N2 C13 H3B 109.4 . .
C12 C13 H3B 109.4 . .
H3A C13 H3B 108.0 . .
O9 C14 O10 125.4(11) . .
O9 C14 C11 117.8(10) . .
O10 C14 C11 116.8(10) . .
N3 C15 P3 115.3(8) . .
N3 C15 H1A 108.5 . .
P3 C15 H1A 108.5 . .
N3 C15 H1B 108.5 . .
P3 C15 H1B 108.5 . .
H1A C15 H1B 107.5 . .
N3 C16 C17 111.3(12) . .
N3 C16 H23A 109.4 . .
C17 C16 H23A 109.4 . .
N3 C16 H23B 109.4 . .
C17 C16 H23B 109.4 . .
H23A C16 H23B 108.0 . .
C16 C17 C18 111.2(13) . .
C16 C17 H25A 109.4 . .
C18 C17 H25A 109.4 . .
C16 C17 H25B 109.4 . .
C18 C17 H25B 109.4 . .
H25A C17 H25B 108.0 . .
C19 C18 C21 113.8(15) . .
C19 C18 C17 110.6(13) . .
C21 C18 C17 109.5(14) . .
C19 C18 H27A 107.6 . .
C21 C18 H27A 107.6 . .
C17 C18 H27A 107.6 . .
C18 C19 C20 111.6(14) . .
C18 C19 H26A 109.3 . .
C20 C19 H26A 109.3 . .
C18 C19 H26B 109.3 . .
C20 C19 H26B 109.3 . .
H26A C19 H26B 108.0 . .
N3 C20 C19 109.9(12) . .
N3 C20 H24A 109.7 . .
C19 C20 H24A 109.7 . .
N3 C20 H24B 109.7 . .
C19 C20 H24B 109.7 . .
H24A C20 H24B 108.2 . .
O15 C21 O14 127.4(19) . .
O15 C21 C18 115.3(19) . .
O14 C21 C18 117.3(18) . .
O17 C22 O16 120.3(12) . .
O17 C22 C23 119.7(12) . .
O16 C22 C23 119.9(12) . .
O17 C22 La2 58.3(7) . .
O16 C22 La2 62.2(7) . .
C23 C22 La2 171.4(10) . .
C24 C23 C28 118.2(12) . .
C24 C23 C22 122.3(12) . .
C28 C23 C22 119.1(12) . .
C23 C24 C25 122.0(13) . .
C23 C24 H11A 119.0 . .
C25 C24 H11A 119.0 . .
C26 C25 C24 120.0(13) . .
C26 C25 H13A 120.0 . .
C24 C25 H13A 120.0 . .
C25 C26 C27 119.0(12) . .
C25 C26 C29 120.6(12) . .
C27 C26 C29 120.2(12) . .
C26 C27 C28 120.9(13) . .
C26 C27 H37A 119.6 . .
C28 C27 H37A 119.6 . .
C27 C28 C23 119.6(13) . .
C27 C28 H12A 120.2 . .
C23 C28 H12A 120.2 . .
O18 C29 O19 121.9(12) . .
O18 C29 C26 119.3(12) . .
O19 C29 C26 118.8(12) . .
O18 C29 La1 61.6(7) . 1_656
O19 C29 La1 60.5(7) . 1_656
C26 C29 La1 174.2(9) . 1_656
O21 C30 O20 122.3(12) . .
O21 C30 C31 119.7(12) . .
O20 C30 C31 118.0(11) . .
O21 C30 La2 61.6(7) . .
O20 C30 La2 61.3(7) . .
C31 C30 La2 173.5(9) . .
C36 C31 C32 118.8(11) . .
C36 C31 C30 119.7(11) . .
C32 C31 C30 121.3(11) . .
C33 C32 C31 119.2(12) . .
C33 C32 H18A 120.4 . .
C31 C32 H18A 120.4 . .
C34 C33 C32 122.5(12) . .
C34 C33 H19A 118.7 . .
C32 C33 H19A 118.7 . .
C33 C34 C35 117.9(11) . .
C33 C34 C37 122.6(12) . .
C35 C34 C37 119.5(12) . .
C36 C35 C34 121.2(12) . .
C36 C35 H22A 119.4 . .
C34 C35 H22A 119.4 . .
C35 C36 C31 120.0(12) . .
C35 C36 H35A 120.0 . .
C31 C36 H35A 120.0 . .
O23 C37 O22 121.2(11) . .
O23 C37 C34 119.8(11) . .
O22 C37 C34 119.0(11) . .
O23 C37 La1 59.0(6) . 2_666
O22 C37 La1 62.2(6) . 2_666
C34 C37 La1 177.1(9) . 2_666

loop_
_geom_bond_atom_site_label_1
_geom_bond_atom_site_label_2
_geom_bond_distance
_geom_bond_site_symmetry_2
La1 O7 2.439(10) .
La1 O11 2.501(8) .
La1 O10 2.504(9) 2_566
La1 O23 2.553(9) 2_666
La1 O1 2.592(9) .
La1 O22 2.622(9) 2_666
La1 O2 2.627(8) .
La1 O19 2.630(10) 1_454
La1 O18 2.656(10) 1_454
La1 C37 2.960(12) 2_666
La1 C29 3.011(13) 1_454
La1 P1 3.214(3) .
La2 O2 2.426(10) .
La2 O13 2.503(8) 2_556
La2 O5 2.511(9) 2_656
La2 O20 2.570(9) .
La2 O6 2.574(9) .
La2 O21 2.579(9) .
La2 O17 2.584(10) .
La2 O7 2.623(8) .
La2 O16 2.667(10) .
La2 C30 2.926(12) .
La2 C22 3.010(12) .
La2 P2 3.200(3) .
La3 O12 2.402(8) 2_556
La3 O8 2.504(9) .
La3 O3 2.522(9) 2_556
La3 O4 2.536(9) 1_455
La3 O9 2.552(9) 2_566
La3 O24 2.566(11) .
La3 O11 2.636(9) .
La3 O13 2.638(9) .
La3 P3 3.234(3) .
P1 O3 1.506(9) .
P1 O1 1.527(9) .
P1 O2 1.540(10) .
P1 C1 1.817(12) .
P2 O8 1.503(9) .
P2 O6 1.526(9) .
P2 O7 1.528(10) .
P2 C8 1.832(11) .
P3 O12 1.497(9) .
P3 O13 1.532(9) .
P3 O11 1.539(9) .
P3 C15 1.845(12) .
O3 La3 2.522(9) 2_556
O4 C7 1.253(14) .
O4 La3 2.536(9) 1_655
O5 C7 1.262(14) .
O5 La2 2.511(9) 2_656
O9 C14 1.241(15) .
O9 La3 2.552(9) 2_566
O10 C14 1.279(14) .
O10 La1 2.504(9) 2_566
O12 La3 2.402(8) 2_556
O13 La2 2.503(8) 2_556
O14 C21 1.27(2) .
O14 H21A 0.8500 .
O15 C21 1.19(2) .
O16 C22 1.249(15) .
O17 C22 1.244(15) .
O18 C29 1.233(16) .
O18 La1 2.656(10) 1_656
O19 C29 1.264(16) .
O19 La1 2.630(10) 1_656
O20 C30 1.266(16) .
O21 C30 1.233(16) .
O22 C37 1.267(15) .
O22 La1 2.622(9) 2_666
O23 C37 1.249(15) .
O23 La1 2.553(9) 2_666
O24 H24C 0.8498 .
O24 H24D 0.8496 .
O1W H1WA 0.8501 .
O1W H1WB 0.8503 .
O2W H2WA 0.8503 .
O2W H2WB 0.8499 .
O3W H3WC 0.8499 .
O3W H3WB 0.8500 .
O4W H4WA 0.8501 .
O4W H4WB 0.8500 .
O5W H5WA 0.8500 .
O5W H5WB 0.8500 .
O6W H6WA 0.8500 .
O6W H6WB 0.8498 .
O7W H7WC 0.8500 .
O7W H7WB 0.8500 .
N1 C2 1.467(15) .
N1 C6 1.489(15) .
N1 C1 1.513(14) .
N1 H3C 0.8999 .
N2 C13 1.475(14) .
N2 C8 1.502(13) .
N2 C9 1.511(15) .
N2 H2C 0.9002 .
N3 C20 1.480(17) .
N3 C15 1.483(15) .
N3 C16 1.497(17) .
N3 H1C 0.8998 .
C1 H28A 0.9700 .
C1 H28B 0.9700 .
C2 C3 1.530(16) .
C2 H30A 0.9700 .
C2 H30B 0.9700 .
C3 C4 1.516(16) .
C3 H32A 0.9700 .
C3 H32B 0.9700 .
C4 C7 1.513(15) .
C4 C5 1.539(15) .
C4 H33A 0.9800 .
C5 C6 1.514(16) .
C5 H31A 0.9700 .
C5 H31B 0.9700 .
C6 H29A 0.9700 .
C6 H29B 0.9700 .
C8 H2A 0.9700 .
C8 H2B 0.9700 .
C9 C10 1.526(15) .
C9 H4A 0.9700 .
C9 H4B 0.9700 .
C10 C11 1.500(16) .
C10 H6A 0.9700 .
C10 H6B 0.9700 .
C11 C12 1.526(16) .
C11 C14 1.534(15) .
C11 H7A 0.9800 .
C12 C13 1.522(15) .
C12 H5A 0.9700 .
C12 H5B 0.9700 .
C13 H3A 0.9700 .
C13 H3B 0.9700 .
C15 H1A 0.9700 .
C15 H1B 0.9700 .
C16 C17 1.50(2) .
C16 H23A 0.9700 .
C16 H23B 0.9700 .
C17 C18 1.55(2) .
C17 H25A 0.9700 .
C17 H25B 0.9700 .
C18 C19 1.52(2) .
C18 C21 1.53(2) .
C18 H27A 0.9800 .
C19 C20 1.55(2) .
C19 H26A 0.9700 .
C19 H26B 0.9700 .
C20 H24A 0.9700 .
C20 H24B 0.9700 .
C22 C23 1.492(17) .
C23 C24 1.371(18) .
C23 C28 1.395(18) .
C24 C25 1.377(17) .
C24 H11A 0.9300 .
C25 C26 1.372(19) .
C25 H13A 0.9300 .
C26 C27 1.379(18) .
C26 C29 1.524(17) .
C27 C28 1.390(18) .
C27 H37A 0.9300 .
C28 H12A 0.9300 .
C29 La1 3.011(12) 1_656
C30 C31 1.482(16) .
C31 C36 1.392(17) .
C31 C32 1.421(17) .
C32 C33 1.386(17) .
C32 H18A 0.9300 .
C33 C34 1.367(18) .
C33 H19A 0.9300 .
C34 C35 1.410(17) .
C34 C37 1.473(16) .
C35 C36 1.389(17) .
C35 H22A 0.9300 .
C36 H35A 0.9300 .
C37 La1 2.960(12) 2_666
